data_1517519
loop_
_publ_author_name
'Sicilia, Violeta'
'Borja, Pilar'
'Mart\'in, Antonio'

_publ_section_title
;
 Half-Lantern Pt(II) and Pt(III) Complexes. New Cyclometalated Platinum
 Derivatives
;
_journal_issue 3
_journal_name_full Inorganics
_journal_page_first 508
_journal_paper_doi 10.3390/inorganics2030508
_journal_volume 2
_journal_year 2014
_chemical_formula_sum 'C37 H22 Cl4 F6 N6 Pt2 S2'
_chemical_formula_weight 1260.71
_chemical_name_systematic
; 
 ? 
;
_space_group_IT_number 2
_symmetry_cell_setting triclinic
_symmetry_space_group_name_Hall '-P 1'
_symmetry_space_group_name_H-M 'P -1'
_atom_sites_solution_hydrogens geom
_atom_sites_solution_primary direct
_atom_sites_solution_secondary difmap
_audit_creation_method SHELXL-97
_cell_angle_alpha 90.003(2)
_cell_angle_beta 98.289(2)
_cell_angle_gamma 101.170(2)
_cell_formula_units_Z 2
_cell_length_a 11.3613(3)
_cell_length_b 11.8938(3)
_cell_length_c 14.2579(3)
_cell_measurement_reflns_used 17049
_cell_measurement_temperature 100(2)
_cell_measurement_theta_max 28.8197
_cell_measurement_theta_min 4.1991
_cell_volume 1869.64(8)
_computing_cell_refinement
;
CrysAlisPro, Agilent Technologies,
Version 1.171.35.21 (release 20-01-2012 CrysAlis171 .NET)
(compiled Jan 23 2012,18:06:46)
;
_computing_data_collection
;
CrysAlisPro, Agilent Technologies,
Version 1.171.35.21 (release 20-01-2012 CrysAlis171 .NET)
(compiled Jan 23 2012,18:06:46)
;
_computing_data_reduction
;
CrysAlisPro, Agilent Technologies,
Version 1.171.35.21 (release 20-01-2012 CrysAlis171 .NET)
(compiled Jan 23 2012,18:06:46)
;
_computing_structure_refinement 'SHELXL-97 (Sheldrick, 1997)'
_computing_structure_solution 'SHELXS-97 (Sheldrick, 1990)'
_diffrn_ambient_temperature 100(2)
_diffrn_detector_area_resol_mean 16.0655
_diffrn_measured_fraction_theta_full 0.995
_diffrn_measured_fraction_theta_max 0.912
_diffrn_measurement_details
;
  1 omega  -11.00   20.00   1.0000   11.0000
omega____ theta____ kappa____ phi______ frames
    -      -19.9615  -99.0000   30.0000 31

  2 omega  -25.00   14.00   1.0000   11.0000
omega____ theta____ kappa____ phi______ frames
    -      -19.9615  -99.0000 -180.0000 39

  3 omega  -48.00   46.00   1.0000   11.0000
omega____ theta____ kappa____ phi______ frames
    -       22.1490  -57.0000 -120.0000 94

  4 omega   -1.00   90.00   1.0000   11.0000
omega____ theta____ kappa____ phi______ frames
    -       22.1490   57.0000   30.0000 91

  5 omega  -22.00   40.00   1.0000   11.0000
omega____ theta____ kappa____ phi______ frames
    -       22.1490  -99.0000  120.0000 62

  6 omega  -46.00   42.00   1.0000   11.0000
omega____ theta____ kappa____ phi______ frames
    -       22.1490  -37.0000  120.0000 88

  7 omega  -91.00    4.00   1.0000   11.0000
omega____ theta____ kappa____ phi______ frames
    -      -19.9615  -57.0000   60.0000 95

  8 omega  -33.00   20.00   1.0000   11.0000
omega____ theta____ kappa____ phi______ frames
    -      -19.9615  -91.0000  -82.0000 53

  9 omega   32.00  104.00   1.0000   11.0000
omega____ theta____ kappa____ phi______ frames
    -       22.1490 -179.0000  120.0000 72

 10 omega   32.00  104.00   1.0000   11.0000
omega____ theta____ kappa____ phi______ frames
    -       22.1490 -179.0000  -90.0000 72

 11 omega  -44.00   98.00   1.0000   11.0000
omega____ theta____ kappa____ phi______ frames
    -       22.1490   19.0000  -90.0000 142

 12 omega  -25.00   67.00   1.0000   11.0000
omega____ theta____ kappa____ phi______ frames
    -       22.1490  -99.0000  -60.0000 92

 13 omega  -25.00   67.00   1.0000   11.0000
omega____ theta____ kappa____ phi______ frames
    -       22.1490  -99.0000 -180.0000 92

 14 omega  -17.00   23.00   1.0000   11.0000
omega____ theta____ kappa____ phi______ frames
    -       22.1490   91.0000 -148.0000 40

 15 omega  -10.00   96.00   1.0000   11.0000
omega____ theta____ kappa____ phi______ frames
    -       22.1490   37.0000    0.0000 106

;
_diffrn_measurement_device_type 'Xcalibur, Sapphire3'
_diffrn_measurement_method '\w scans'
_diffrn_orient_matrix_UB_11 0.0274136000
_diffrn_orient_matrix_UB_12 0.0016248000
_diffrn_orient_matrix_UB_13 -0.0417644000
_diffrn_orient_matrix_UB_21 -0.0452505000
_diffrn_orient_matrix_UB_22 -0.0470669000
_diffrn_orient_matrix_UB_23 -0.0196473000
_diffrn_orient_matrix_UB_31 -0.0366054000
_diffrn_orient_matrix_UB_32 0.0384743000
_diffrn_orient_matrix_UB_33 -0.0199801000
_diffrn_radiation_monochromator graphite
_diffrn_radiation_source 'fine-focus sealed tube'
_diffrn_radiation_type MoK\a
_diffrn_radiation_wavelength 0.71073
_diffrn_reflns_av_R_equivalents 0.0302
_diffrn_reflns_av_sigmaI/netI 0.0257
_diffrn_reflns_limit_h_max 15
_diffrn_reflns_limit_h_min -15
_diffrn_reflns_limit_k_max 15
_diffrn_reflns_limit_k_min -16
_diffrn_reflns_limit_l_max 18
_diffrn_reflns_limit_l_min -19
_diffrn_reflns_number 41040
_diffrn_reflns_theta_full 25.00
_diffrn_reflns_theta_max 28.88
_diffrn_reflns_theta_min 4.21
_exptl_absorpt_coefficient_mu 7.942
_exptl_absorpt_correction_T_max 0.4754
_exptl_absorpt_correction_T_min 0.1279
_exptl_absorpt_correction_type multi-scan
_exptl_absorpt_process_details
;
CrysAlisPro, Agilent Technologies,
Version 1.171.35.21 (release 20-01-2012 CrysAlis171 .NET)
(compiled Jan 23 2012,18:06:46)
Empirical absorption correction using spherical harmonics,
 implemented in SCALE3 ABSPACK scaling algorithm.
;
_exptl_crystal_colour brown
_exptl_crystal_density_diffrn 2.239
_exptl_crystal_density_method 'not measured'
_exptl_crystal_description prismatic
_exptl_crystal_F_000 1192
_exptl_crystal_size_max 0.44
_exptl_crystal_size_mid 0.12
_exptl_crystal_size_min 0.11
_refine_diff_density_max 1.131
_refine_diff_density_min -1.043
_refine_diff_density_rms 0.125
_refine_ls_extinction_method none
_refine_ls_goodness_of_fit_ref 1.024
_refine_ls_hydrogen_treatment constr
_refine_ls_matrix_type full
_refine_ls_number_parameters 514
_refine_ls_number_reflns 8961
_refine_ls_number_restraints 0
_refine_ls_restrained_S_all 1.024
_refine_ls_R_factor_all 0.0250
_refine_ls_R_factor_gt 0.0207
_refine_ls_shift/su_max 0.002
_refine_ls_shift/su_mean 0.000
_refine_ls_structure_factor_coef Fsqd
_refine_ls_weighting_details 'calc w=1/[\s^2^(Fo^2^)+(0.0203P)^2^+2.1347P] where P=(Fo^2^+2Fc^2^)/3'
_refine_ls_weighting_scheme calc
_refine_ls_wR_factor_gt 0.0446
_refine_ls_wR_factor_ref 0.0465
_reflns_number_gt 8119
_reflns_number_total 8961
_reflns_threshold_expression >2sigma(I)
_cod_data_source_file s1.cif
_cod_data_source_block 2
_cod_database_code 1517519

loop_
_symmetry_equiv_pos_as_xyz
'x, y, z'
'-x, -y, -z'

loop_
_atom_site_label
_atom_site_type_symbol
_atom_site_fract_x
_atom_site_fract_y
_atom_site_fract_z
_atom_site_U_iso_or_equiv
_atom_site_adp_type
_atom_site_occupancy
_atom_site_symmetry_multiplicity
_atom_site_calc_flag
_atom_site_refinement_flags
Pt1 Pt 0.284083(9) 0.876682(9) 0.249991(7) 0.00964(3) Uani 1 1 d .
Pt2 Pt 0.114821(9) 0.979665(9) 0.292802(7) 0.00900(3) Uani 1 1 d .
Cl1 Cl 0.43850(6) 0.76807(7) 0.22644(5) 0.01725(15) Uani 1 1 d .
Cl2 Cl -0.05504(6) 1.06166(6) 0.32840(5) 0.01620(14) Uani 1 1 d .
S1 S -0.01697(6) 0.86743(6) 0.17593(5) 0.01200(14) Uani 1 1 d .
S2 S 0.30808(6) 0.82075(6) 0.40499(5) 0.01314(14) Uani 1 1 d .
N1 N 0.2771(2) 0.9246(2) 0.10854(17) 0.0116(5) Uani 1 1 d .
N2 N 0.2267(2) 1.0891(2) 0.39665(17) 0.0116(5) Uani 1 1 d .
N3 N 0.1426(2) 0.7275(2) 0.21742(17) 0.0115(5) Uani 1 1 d .
N4 N -0.0544(2) 0.6473(2) 0.13828(17) 0.0133(5) Uani 1 1 d .
N5 N 0.0750(2) 0.8429(2) 0.38901(16) 0.0104(5) Uani 1 1 d .
N6 N 0.1465(2) 0.7214(2) 0.50728(17) 0.0137(5) Uani 1 1 d .
F1 F -0.20475(18) 0.41428(19) 0.14421(14) 0.0334(5) Uani 1 1 d .
F2 F -0.1676(2) 0.47620(18) 0.00949(14) 0.0364(5) Uani 1 1 d .
F3 F -0.0680(2) 0.35728(19) 0.0801(2) 0.0496(7) Uani 1 1 d .
F4 F 0.0595(2) 0.52015(18) 0.59959(15) 0.0378(5) Uani 1 1 d .
F5 F 0.0781(2) 0.66447(18) 0.69095(14) 0.0370(5) Uani 1 1 d .
F6 F -0.09667(19) 0.5850(2) 0.62073(18) 0.0569(8) Uani 1 1 d .
C1 C 0.4181(2) 1.0167(2) 0.2675(2) 0.0120(6) Uani 1 1 d .
C2 C 0.4934(3) 1.0627(3) 0.3485(2) 0.0157(6) Uani 1 1 d .
H2 H 0.4842 1.0285 0.4079 0.019 Uiso 1 1 calc R
C3 C 0.5840(3) 1.1605(3) 0.3429(2) 0.0191(6) Uani 1 1 d .
H3 H 0.6347 1.1918 0.3994 0.023 Uiso 1 1 calc R
C4 C 0.6016(3) 1.2123(3) 0.2586(2) 0.0184(6) Uani 1 1 d .
H4 H 0.6637 1.2781 0.2571 0.022 Uiso 1 1 calc R
C5 C 0.5263(3) 1.1666(3) 0.1740(2) 0.0139(6) Uani 1 1 d .
C6 C 0.5394(3) 1.2134(3) 0.0823(2) 0.0177(6) Uani 1 1 d .
H6 H 0.5993 1.2800 0.0773 0.021 Uiso 1 1 calc R
C7 C 0.4683(3) 1.1645(3) 0.0030(2) 0.0161(6) Uani 1 1 d .
H7 H 0.4798 1.1971 -0.0566 0.019 Uiso 1 1 calc R
C8 C 0.3758(3) 1.0646(3) 0.0069(2) 0.0130(6) Uani 1 1 d .
C9 C 0.2977(3) 1.0098(3) -0.0718(2) 0.0158(6) Uani 1 1 d .
H9 H 0.3035 1.0384 -0.1335 0.019 Uiso 1 1 calc R
C10 C 0.2128(3) 0.9144(3) -0.0588(2) 0.0160(6) Uani 1 1 d .
H10 H 0.1595 0.8763 -0.1117 0.019 Uiso 1 1 calc R
C11 C 0.2047(3) 0.8735(3) 0.0322(2) 0.0141(6) Uani 1 1 d .
H11 H 0.1458 0.8070 0.0400 0.017 Uiso 1 1 calc R
C12 C 0.3627(2) 1.0189(2) 0.0966(2) 0.0107(5) Uani 1 1 d .
C13 C 0.4375(2) 1.0682(3) 0.1804(2) 0.0123(6) Uani 1 1 d .
C14 C 0.1616(2) 1.1145(2) 0.2110(2) 0.0117(6) Uani 1 1 d .
C15 C 0.1282(3) 1.1291(3) 0.1157(2) 0.0149(6) Uani 1 1 d .
H15 H 0.0725 1.0703 0.0785 0.018 Uiso 1 1 calc R
C16 C 0.1766(3) 1.2311(3) 0.0736(2) 0.0170(6) Uani 1 1 d .
H16 H 0.1533 1.2395 0.0077 0.020 Uiso 1 1 calc R
C17 C 0.2566(3) 1.3191(3) 0.1243(2) 0.0190(6) Uani 1 1 d .
H17 H 0.2886 1.3865 0.0935 0.023 Uiso 1 1 calc R
C18 C 0.2908(3) 1.3088(3) 0.2222(2) 0.0166(6) Uani 1 1 d .
C19 C 0.3720(3) 1.3965(3) 0.2822(2) 0.0199(7) Uani 1 1 d .
H19 H 0.4048 1.4665 0.2552 0.024 Uiso 1 1 calc R
C20 C 0.4030(3) 1.3819(3) 0.3757(2) 0.0208(7) Uani 1 1 d .
H20 H 0.4567 1.4419 0.4130 0.025 Uiso 1 1 calc R
C21 C 0.3560(3) 1.2771(3) 0.4199(2) 0.0162(6) Uani 1 1 d .
C22 C 0.3869(3) 1.2533(3) 0.5156(2) 0.0193(7) Uani 1 1 d .
H22 H 0.4430 1.3079 0.5566 0.023 Uiso 1 1 calc R
C23 C 0.3348(3) 1.1497(3) 0.5496(2) 0.0172(6) Uani 1 1 d .
H23 H 0.3542 1.1331 0.6145 0.021 Uiso 1 1 calc R
C24 C 0.2538(3) 1.0694(3) 0.4887(2) 0.0152(6) Uani 1 1 d .
H24 H 0.2171 0.9990 0.5132 0.018 Uiso 1 1 calc R
C25 C 0.2754(2) 1.1918(2) 0.3624(2) 0.0127(6) Uani 1 1 d .
C26 C 0.2417(3) 1.2062(3) 0.2638(2) 0.0131(6) Uani 1 1 d .
C27 C 0.0279(2) 0.7361(2) 0.1782(2) 0.0121(6) Uani 1 1 d .
C28 C 0.1689(3) 0.6221(3) 0.2246(2) 0.0147(6) Uani 1 1 d .
H28 H 0.2463 0.6137 0.2558 0.018 Uiso 1 1 calc R
C29 C 0.0871(3) 0.5264(3) 0.1881(2) 0.0163(6) Uani 1 1 d .
H29 H 0.1048 0.4516 0.1939 0.020 Uiso 1 1 calc R
C30 C -0.0225(3) 0.5456(3) 0.1423(2) 0.0144(6) Uani 1 1 d .
C31 C -0.1167(3) 0.4479(3) 0.0935(2) 0.0180(6) Uani 1 1 d .
C32 C 0.1631(2) 0.7925(2) 0.4355(2) 0.0116(6) Uani 1 1 d .
C33 C -0.0382(3) 0.8093(3) 0.4095(2) 0.0132(6) Uani 1 1 d .
H33 H -0.1023 0.8396 0.3748 0.016 Uiso 1 1 calc R
C34 C -0.0637(3) 0.7324(3) 0.4790(2) 0.0142(6) Uani 1 1 d .
H34 H -0.1439 0.7072 0.4927 0.017 Uiso 1 1 calc R
C35 C 0.0340(3) 0.6939(2) 0.5278(2) 0.0140(6) Uani 1 1 d .
C36 C 0.0191(3) 0.6163(3) 0.6105(2) 0.0203(7) Uani 1 1 d .
Cl3 Cl 0.70413(10) 0.58202(11) 0.29530(8) 0.0501(3) Uani 1 1 d .
Cl4 Cl 0.56671(9) 0.55064(9) 0.10504(7) 0.0357(2) Uani 1 1 d .
C37 C 0.6702(3) 0.6460(3) 0.1856(3) 0.0351(9) Uani 1 1 d .
H37A H 0.6356 0.7145 0.1961 0.042 Uiso 1 1 calc R
H37B H 0.7459 0.6716 0.1583 0.042 Uiso 1 1 calc R

loop_
_atom_site_aniso_label
_atom_site_aniso_U_11
_atom_site_aniso_U_22
_atom_site_aniso_U_33
_atom_site_aniso_U_23
_atom_site_aniso_U_13
_atom_site_aniso_U_12
Pt1 0.00892(5) 0.01129(6) 0.00874(6) 0.00065(4) 0.00132(4) 0.00204(4)
Pt2 0.00908(5) 0.00952(6) 0.00838(6) -0.00007(4) 0.00110(4) 0.00191(4)
Cl1 0.0155(3) 0.0213(4) 0.0179(4) 0.0016(3) 0.0051(3) 0.0089(3)
Cl2 0.0140(3) 0.0171(4) 0.0191(4) -0.0005(3) 0.0038(3) 0.0063(3)
S1 0.0122(3) 0.0106(3) 0.0126(3) -0.0009(3) -0.0007(3) 0.0028(3)
S2 0.0105(3) 0.0190(4) 0.0104(3) 0.0034(3) 0.0019(3) 0.0039(3)
N1 0.0115(11) 0.0127(12) 0.0107(12) 0.0001(9) 0.0018(9) 0.0026(9)
N2 0.0120(11) 0.0120(12) 0.0106(12) -0.0018(9) 0.0015(9) 0.0022(9)
N3 0.0119(11) 0.0116(12) 0.0110(12) 0.0007(9) 0.0038(9) 0.0009(9)
N4 0.0156(12) 0.0133(13) 0.0111(12) -0.0008(10) 0.0048(9) 0.0006(10)
N5 0.0114(11) 0.0099(12) 0.0095(12) -0.0005(9) 0.0014(9) 0.0014(9)
N6 0.0149(12) 0.0125(13) 0.0133(12) 0.0016(10) 0.0017(9) 0.0017(10)
F1 0.0254(10) 0.0376(13) 0.0283(11) -0.0002(9) 0.0069(8) -0.0176(9)
F2 0.0519(14) 0.0283(12) 0.0173(10) 0.0005(9) -0.0084(9) -0.0107(10)
F3 0.0323(12) 0.0237(12) 0.089(2) -0.0309(13) -0.0060(12) 0.0082(10)
F4 0.0674(16) 0.0195(11) 0.0295(12) 0.0096(9) 0.0101(11) 0.0138(11)
F5 0.0639(15) 0.0271(12) 0.0146(10) 0.0049(9) -0.0001(10) 0.0002(11)
F6 0.0207(11) 0.091(2) 0.0596(17) 0.0591(16) 0.0129(11) 0.0061(12)
C1 0.0082(12) 0.0118(14) 0.0154(14) -0.0018(11) 0.0028(11) 0.0000(10)
C2 0.0151(14) 0.0193(16) 0.0120(14) -0.0007(12) 0.0021(11) 0.0017(12)
C3 0.0133(14) 0.0254(18) 0.0153(15) -0.0025(13) -0.0009(11) -0.0021(12)
C4 0.0150(14) 0.0211(17) 0.0170(16) -0.0021(13) 0.0026(12) -0.0015(12)
C5 0.0187(14) 0.0133(15) 0.0107(14) 0.0009(11) 0.0065(11) 0.0023(12)
C6 0.0135(14) 0.0178(16) 0.0225(17) 0.0032(13) 0.0071(12) 0.0016(12)
C7 0.0188(15) 0.0168(16) 0.0141(15) 0.0050(12) 0.0063(12) 0.0041(12)
C8 0.0136(13) 0.0135(15) 0.0134(14) 0.0012(11) 0.0033(11) 0.0056(11)
C9 0.0196(15) 0.0198(16) 0.0105(14) 0.0023(12) 0.0051(11) 0.0079(12)
C10 0.0180(15) 0.0185(16) 0.0113(14) -0.0034(12) 0.0002(11) 0.0043(12)
C11 0.0126(13) 0.0147(15) 0.0143(15) -0.0019(12) 0.0003(11) 0.0021(11)
C12 0.0120(13) 0.0112(14) 0.0105(14) 0.0033(11) 0.0045(10) 0.0042(11)
C13 0.0102(13) 0.0149(15) 0.0116(14) 0.0005(11) 0.0021(10) 0.0020(11)
C14 0.0107(13) 0.0115(14) 0.0139(14) 0.0027(11) 0.0054(11) 0.0023(11)
C15 0.0142(14) 0.0166(16) 0.0147(15) -0.0002(12) 0.0022(11) 0.0051(12)
C16 0.0218(15) 0.0177(16) 0.0143(15) 0.0060(12) 0.0064(12) 0.0077(12)
C17 0.0204(15) 0.0139(16) 0.0247(17) 0.0042(13) 0.0095(13) 0.0038(12)
C18 0.0150(14) 0.0129(15) 0.0217(16) 0.0010(12) 0.0042(12) 0.0012(11)
C19 0.0189(15) 0.0128(16) 0.0284(18) 0.0001(13) 0.0079(13) 0.0007(12)
C20 0.0164(15) 0.0142(16) 0.0292(18) -0.0059(13) 0.0026(13) -0.0023(12)
C21 0.0137(14) 0.0159(16) 0.0181(15) -0.0044(12) 0.0010(11) 0.0018(12)
C22 0.0143(14) 0.0237(17) 0.0195(16) -0.0087(13) 0.0008(12) 0.0038(12)
C23 0.0171(15) 0.0236(17) 0.0113(14) -0.0033(12) -0.0006(11) 0.0068(13)
C24 0.0174(14) 0.0166(16) 0.0127(15) 0.0001(12) 0.0025(11) 0.0058(12)
C25 0.0100(13) 0.0120(14) 0.0156(15) -0.0027(11) 0.0020(11) 0.0008(11)
C26 0.0125(13) 0.0132(15) 0.0156(15) 0.0004(11) 0.0044(11) 0.0058(11)
C27 0.0127(13) 0.0127(14) 0.0108(14) 0.0026(11) 0.0043(11) 0.0004(11)
C28 0.0170(14) 0.0156(15) 0.0128(14) 0.0012(12) 0.0043(11) 0.0045(12)
C29 0.0221(15) 0.0108(15) 0.0181(16) 0.0025(12) 0.0065(12) 0.0053(12)
C30 0.0179(14) 0.0138(15) 0.0116(14) -0.0014(11) 0.0074(11) -0.0005(12)
C31 0.0202(15) 0.0137(15) 0.0194(16) -0.0033(12) 0.0049(12) -0.0001(12)
C32 0.0129(13) 0.0108(14) 0.0104(14) -0.0008(11) 0.0003(10) 0.0017(11)
C33 0.0128(13) 0.0164(15) 0.0106(14) -0.0052(11) 0.0002(11) 0.0039(11)
C34 0.0134(14) 0.0146(15) 0.0144(15) -0.0005(12) 0.0042(11) 0.0005(11)
C35 0.0157(14) 0.0112(15) 0.0145(15) -0.0018(11) 0.0032(11) 0.0006(11)
C36 0.0174(15) 0.0231(18) 0.0196(16) 0.0066(13) 0.0030(12) 0.0020(13)
Cl3 0.0513(6) 0.0618(8) 0.0363(6) -0.0188(5) -0.0081(5) 0.0194(6)
Cl4 0.0377(5) 0.0378(6) 0.0316(5) -0.0010(4) 0.0037(4) 0.0088(4)
C37 0.0211(17) 0.029(2) 0.057(3) -0.0034(18) 0.0084(17) 0.0072(15)

loop_
_atom_type_symbol
_atom_type_description
_atom_type_scat_dispersion_real
_atom_type_scat_dispersion_imag
_atom_type_scat_source
C C 0.0033 0.0016 'International Tables Vol C Tables 4.2.6.8 and 6.1.1.4'
H H 0.0000 0.0000 'International Tables Vol C Tables 4.2.6.8 and 6.1.1.4'
N N 0.0061 0.0033 'International Tables Vol C Tables 4.2.6.8 and 6.1.1.4'
F F 0.0171 0.0103 'International Tables Vol C Tables 4.2.6.8 and 6.1.1.4'
S S 0.1246 0.1234 'International Tables Vol C Tables 4.2.6.8 and 6.1.1.4'
Cl Cl 0.1484 0.1585 'International Tables Vol C Tables 4.2.6.8 and 6.1.1.4'
Pt Pt -1.7033 8.3905 'International Tables Vol C Tables 4.2.6.8 and 6.1.1.4'

loop_
_geom_angle_atom_site_label_1
_geom_angle_atom_site_label_2
_geom_angle_atom_site_label_3
_geom_angle
C1 Pt1 N1 81.44(11)
C1 Pt1 N3 174.65(10)
N1 Pt1 N3 93.43(9)
C1 Pt1 S2 96.52(8)
N1 Pt1 S2 175.08(6)
N3 Pt1 S2 88.46(6)
C1 Pt1 Cl1 86.94(8)
N1 Pt1 Cl1 88.94(6)
N3 Pt1 Cl1 91.44(6)
S2 Pt1 Cl1 86.47(2)
C1 Pt1 Pt2 95.90(8)
N1 Pt1 Pt2 97.38(6)
N3 Pt1 Pt2 86.25(6)
S2 Pt1 Pt2 87.275(17)
Cl1 Pt1 Pt2 173.389(18)
C14 Pt2 N2 81.68(11)
C14 Pt2 N5 175.52(10)
N2 Pt2 N5 93.87(9)
C14 Pt2 S1 96.35(9)
N2 Pt2 S1 176.23(6)
N5 Pt2 S1 88.13(7)
C14 Pt2 Cl2 89.04(8)
N2 Pt2 Cl2 88.51(6)
N5 Pt2 Cl2 91.36(6)
S1 Pt2 Cl2 88.25(2)
C14 Pt2 Pt1 93.61(8)
N2 Pt2 Pt1 95.65(6)
N5 Pt2 Pt1 86.30(6)
S1 Pt2 Pt1 87.666(17)
Cl2 Pt2 Pt1 175.352(18)
C27 S1 Pt2 105.63(10)
C32 S2 Pt1 105.23(10)
C11 N1 C12 118.6(2)
C11 N1 Pt1 128.7(2)
C12 N1 Pt1 112.62(18)
C24 N2 C25 119.3(3)
C24 N2 Pt2 127.8(2)
C25 N2 Pt2 112.90(19)
C28 N3 C27 117.7(3)
C28 N3 Pt1 120.15(19)
C27 N3 Pt1 121.63(19)
C30 N4 C27 116.9(2)
C33 N5 C32 117.6(2)
C33 N5 Pt2 120.45(18)
C32 N5 Pt2 121.81(18)
C35 N6 C32 116.4(2)
C2 C1 C13 118.2(3)
C2 C1 Pt1 129.9(2)
C13 C1 Pt1 111.9(2)
C1 C2 C3 119.7(3)
C4 C3 C2 122.3(3)
C3 C4 C5 119.4(3)
C13 C5 C4 117.7(3)
C13 C5 C6 118.8(3)
C4 C5 C6 123.5(3)
C7 C6 C5 121.4(3)
C6 C7 C8 121.4(3)
C9 C8 C12 118.0(3)
C9 C8 C7 124.8(3)
C12 C8 C7 117.3(3)
C10 C9 C8 119.2(3)
C9 C10 C11 119.9(3)
N1 C11 C10 122.1(3)
N1 C12 C8 122.2(3)
N1 C12 C13 115.7(2)
C8 C12 C13 122.1(3)
C5 C13 C1 122.6(3)
C5 C13 C12 119.0(3)
C1 C13 C12 118.3(3)
C15 C14 C26 117.8(3)
C15 C14 Pt2 130.5(2)
C26 C14 Pt2 111.7(2)
C14 C15 C16 119.9(3)
C17 C16 C15 122.3(3)
C16 C17 C18 119.7(3)
C17 C18 C26 117.6(3)
C17 C18 C19 124.1(3)
C26 C18 C19 118.2(3)
C20 C19 C18 121.8(3)
C19 C20 C21 121.2(3)
C25 C21 C22 117.6(3)
C25 C21 C20 117.5(3)
C22 C21 C20 124.9(3)
C23 C22 C21 119.3(3)
C22 C23 C24 120.0(3)
N2 C24 C23 121.4(3)
N2 C25 C21 122.3(3)
N2 C25 C26 115.8(3)
C21 C25 C26 121.9(3)
C18 C26 C14 122.7(3)
C18 C26 C25 119.4(3)
C14 C26 C25 117.9(3)
N4 C27 N3 123.2(3)
N4 C27 S1 116.3(2)
N3 C27 S1 120.5(2)
N3 C28 C29 121.8(3)
C28 C29 C30 115.7(3)
N4 C30 C29 124.2(3)
N4 C30 C31 115.2(3)
C29 C30 C31 120.6(3)
F1 C31 F2 107.1(3)
F1 C31 F3 107.0(3)
F2 C31 F3 107.6(3)
F1 C31 C30 111.6(2)
F2 C31 C30 112.2(3)
F3 C31 C30 111.0(3)
N6 C32 N5 123.7(2)
N6 C32 S2 115.9(2)
N5 C32 S2 120.4(2)
N5 C33 C34 121.8(3)
C33 C34 C35 116.0(3)
N6 C35 C34 124.0(3)
N6 C35 C36 115.0(2)
C34 C35 C36 120.9(3)
F5 C36 F6 107.8(3)
F5 C36 F4 106.3(3)
F6 C36 F4 106.4(3)
F5 C36 C35 112.7(3)
F6 C36 C35 111.1(2)
F4 C36 C35 112.2(3)
Cl4 C37 Cl3 111.7(2)

loop_
_geom_bond_atom_site_label_1
_geom_bond_atom_site_label_2
_geom_bond_distance
Pt1 C1 2.015(3)
Pt1 N1 2.090(2)
Pt1 N3 2.151(2)
Pt1 S2 2.3016(7)
Pt1 Cl1 2.4305(7)
Pt1 Pt2 2.61188(15)
Pt2 C14 2.015(3)
Pt2 N2 2.078(2)
Pt2 N5 2.151(2)
Pt2 S1 2.3036(7)
Pt2 Cl2 2.4381(7)
S1 C27 1.733(3)
S2 C32 1.734(3)
N1 C11 1.334(4)
N1 C12 1.364(4)
N2 C24 1.335(4)
N2 C25 1.361(4)
N3 C28 1.344(4)
N3 C27 1.365(4)
N4 C30 1.326(4)
N4 C27 1.333(4)
N5 C33 1.344(4)
N5 C32 1.358(3)
N6 C35 1.331(4)
N6 C32 1.339(4)
F1 C31 1.318(3)
F2 C31 1.325(4)
F3 C31 1.328(4)
F4 C36 1.329(4)
F5 C36 1.313(4)
F6 C36 1.325(4)
C1 C2 1.379(4)
C1 C13 1.412(4)
C2 C3 1.406(4)
C3 C4 1.374(4)
C4 C5 1.416(4)
C5 C13 1.402(4)
C5 C6 1.437(4)
C6 C7 1.349(4)
C7 C8 1.433(4)
C8 C9 1.400(4)
C8 C12 1.405(4)
C9 C10 1.371(4)
C10 C11 1.395(4)
C12 C13 1.417(4)
C14 C15 1.377(4)
C14 C26 1.416(4)
C15 C16 1.404(4)
C16 C17 1.373(5)
C17 C18 1.405(4)
C18 C26 1.409(4)
C18 C19 1.438(4)
C19 C20 1.349(5)
C20 C21 1.440(4)
C21 C25 1.402(4)
C21 C22 1.402(4)
C22 C23 1.380(5)
C23 C24 1.394(4)
C25 C26 1.422(4)
C28 C29 1.372(4)
C29 C30 1.380(4)
C30 C31 1.512(4)
C33 C34 1.373(4)
C34 C35 1.378(4)
C35 C36 1.506(4)
Cl3 C37 1.764(4)
Cl4 C37 1.756(4)
